data_7100874
loop_
_publ_author_name
'Mercouri Kanatzidis'
'Duck-Young Chung'
'Jun-Ho Kim'

_publ_section_title
;
A New Homologous Series A2[M5+nSe9+n] (A = Rb, Cs; M =
Bi, Ag, Cd) and its members ?-CsBi3Se5, Rb2CdBi6Se11, CsAg0.5Bi3.5Se6,
CsCdBi3Se6, Rb2Ag1.5Bi7.5Se13, and Cs2Ag1.5Bi7.5Se13
;
_journal_name_full 'Chemical Communications'
_journal_paper_doi 10.1039/b516790f
_journal_year 2006
_chemical_formula_moiety Rb2Ag1.5Bi7.5Se13
_chemical_formula_sum 'Ag1.5 Bi7.5 Rb2 Se13'
_chemical_formula_weight 2927.58
_chemical_name_common Rb2Ag1.5Bi7.5Se13
_space_group_IT_number 58
_symmetry_cell_setting orthorhombic
_symmetry_space_group_name_Hall '-P 2 2n'
_symmetry_space_group_name_H-M 'P n n m'
_cell_angle_alpha 90.00
_cell_angle_beta 90.00
_cell_angle_gamma 90.00
_cell_formula_units_Z 2
_cell_length_a 12.386(2)
_cell_length_b 27.642(5)
_cell_length_c 4.1107(8)
_cell_measurement_temperature 173(2)
_cell_volume 1407.4(5)
_diffrn_ambient_temperature 173(2)
_exptl_crystal_density_diffrn 6.906
_cod_depositor_comments
;
The following automatic conversions were performed:
'_symmetry_cell_setting' value 'Orthorhombic' changed to 'orthorhombic'
according to '/home/saulius/struct/CIF-dictionaries/cif_core.dic'
dictionary named 'cif_core.dic' version 2.4.1 from 2010-06-29.

Automatic conversion script
Id: cif_fix_enum 1527 2010-12-29 10:47:43Z saulius 
;
_cod_original_formula_sum 'Ag1.50 Bi7.50 Rb2 Se13'
_cod_database_code 7100874

loop_
_symmetry_equiv_pos_as_xyz
'x, y, z'
'-x, -y, z'
'x+1/2, -y+1/2, -z+1/2'
'-x+1/2, y+1/2, -z+1/2'
'-x, -y, -z'
'x, y, -z'
'-x-1/2, y-1/2, z-1/2'
'x-1/2, -y-1/2, z-1/2'

loop_
_atom_site_label
_atom_site_type_symbol
_atom_site_fract_x
_atom_site_fract_y
_atom_site_fract_z
_atom_site_U_iso_or_equiv
_atom_site_adp_type
_atom_site_occupancy
_atom_site_symmetry_multiplicity
_atom_site_calc_flag
_atom_site_refinement_flags
_atom_site_disorder_assembly
_atom_site_disorder_group
Bi1 Bi 0.5000 0.5000 1.0000 0.0154(4) Uani 0.67 4 d SP . .
Ag1 Ag 0.5000 0.5000 1.0000 0.0154(4) Uani 0.33 4 d SP . .
Bi2 Bi 0.2208(8) 0.4603(2) 0.5000 0.0154(8) Uani 0.72 2 d SP . .
Ag2 Ag 0.225(4) 0.4677(13) 0.5000 0.0154(8) Uani 0.28 2 d SP . .
Bi3 Bi -0.05675(17) 0.42189(4) 0.0000 0.0156(4) Uani 0.93 2 d SP . .
Ag3 Ag -0.057(5) 0.4068(14) 0.0000 0.0156(4) Uani 0.07 2 d SP . .
Bi4 Bi 0.6690(2) 0.38634(8) 0.5000 0.0162(5) Uani 0.77 2 d SP . .
Ag4 Ag 0.682(2) 0.3750(7) 0.5000 0.0162(5) Uani 0.23 2 d SP . .
Bi5 Bi 0.38976(8) 0.34455(4) 0.0000 0.0144(3) Uani 1 2 d S . .
Rb1 Rb 0.0779(2) 0.27957(9) -1.0000 0.0227(6) Uani 1 2 d S . .
Se1 Se 0.6099(2) 0.31985(9) 0.0000 0.0135(5) Uani 1 2 d S . .
Se2 Se 0.3313(2) 0.28251(10) -0.5000 0.0168(6) Uani 1 2 d S . .
Se3 Se 0.16756(19) 0.39650(10) 0.0000 0.0147(6) Uani 1 2 d S . .
Se4 Se -0.1061(2) 0.35434(9) -0.5000 0.0149(6) Uani 1 2 d S . .
Se5 Se 0.4468(2) 0.42986(9) 0.5000 0.0129(6) Uani 1 2 d S . .
Se6 Se 0.2792(2) 0.53768(10) 1.0000 0.0151(6) Uani 1 2 d S . .
Se7 Se 0.0000 0.5000 0.5000 0.0123(8) Uani 1 4 d S . .

loop_
_atom_site_aniso_label
_atom_site_aniso_U_11
_atom_site_aniso_U_22
_atom_site_aniso_U_33
_atom_site_aniso_U_23
_atom_site_aniso_U_13
_atom_site_aniso_U_12
Bi1 0.0127(9) 0.0197(10) 0.0138(10) 0.000 0.000 -0.0015(7)
Ag1 0.0127(9) 0.0197(10) 0.0138(10) 0.000 0.000 -0.0015(7)
Bi2 0.0125(11) 0.018(2) 0.0155(6) 0.000 0.000 -0.0007(18)
Ag2 0.0125(11) 0.018(2) 0.0155(6) 0.000 0.000 -0.0007(18)
Bi3 0.0115(6) 0.0205(9) 0.0149(6) 0.000 0.000 0.0003(8)
Ag3 0.0115(6) 0.0205(9) 0.0149(6) 0.000 0.000 0.0003(8)
Bi4 0.0127(11) 0.0209(15) 0.0148(7) 0.000 0.000 -0.0008(9)
Ag4 0.0127(11) 0.0209(15) 0.0148(7) 0.000 0.000 -0.0008(9)
Bi5 0.0112(5) 0.0198(5) 0.0121(5) 0.000 0.000 -0.0014(4)
Rb1 0.0279(16) 0.0192(14) 0.0210(15) 0.000 0.000 -0.0070(12)
Se1 0.0101(12) 0.0178(14) 0.0125(13) 0.000 0.000 -0.0002(11)
Se2 0.0143(14) 0.0208(15) 0.0153(15) 0.000 0.000 -0.0044(11)
Se3 0.0087(13) 0.0216(15) 0.0139(15) 0.000 0.000 0.0006(11)
Se4 0.0135(13) 0.0199(14) 0.0114(14) 0.000 0.000 0.0019(12)
Se5 0.0105(14) 0.0161(14) 0.0122(15) 0.000 0.000 0.0016(11)
Se6 0.0088(12) 0.0217(14) 0.0147(14) 0.000 0.000 0.0019(11)
Se7 0.0092(19) 0.018(2) 0.010(2) 0.000 0.000 0.0006(15)

loop_
_geom_bond_atom_site_label_1
_geom_bond_atom_site_label_2
_geom_bond_distance
_geom_bond_site_symmetry_2
_geom_bond_publ_flag
Bi1 Se5 2.9013(18) 5_667 ?
Bi1 Se5 2.9013(18) . ?
Bi1 Se5 2.9013(18) 5_666 ?
Bi1 Se5 2.9013(18) 1_556 ?
Bi1 Se6 2.927(3) . ?
Bi1 Se6 2.927(3) 5_667 ?
Bi2 Se3 2.787(4) . ?
Bi2 Se3 2.787(4) 1_556 ?
Bi2 Se5 2.923(11) . ?
Bi2 Se7 2.947(10) . ?
Bi2 Se6 3.054(4) . ?
Bi2 Se6 3.054(4) 1_554 ?
Ag2 Se6 2.90(2) . ?
Ag2 Se6 2.90(2) 1_554 ?
Ag2 Se7 2.93(6) . ?
Ag2 Se3 2.93(2) . ?
Ag2 Se3 2.93(2) 1_556 ?
Ag2 Se5 2.94(6) . ?
Bi3 Se4 2.843(2) . ?
Bi3 Se4 2.843(2) 1_556 ?
Bi3 Se3 2.866(3) . ?
Bi3 Se6 2.973(3) 5_566 ?
Bi3 Se7 3.0627(10) . ?
Bi3 Se7 3.0627(10) 1_554 ?
Bi3 Rb1 4.273(3) 1_556 ?
Ag3 Se4 2.59(3) . ?
Ag3 Se4 2.59(3) 1_556 ?
Ag3 Se3 2.80(6) . ?
Ag3 Rb1 3.89(4) 1_556 ?
Bi4 Se1 2.853(3) . ?
Bi4 Se1 2.853(3) 1_556 ?
Bi4 Se4 2.923(4) 1_656 ?
Bi4 Se5 3.003(4) . ?
Bi4 Se6 3.008(3) 5_667 ?
Bi4 Se6 3.008(3) 5_666 ?
Ag4 Se4 2.68(2) 1_656 ?
Ag4 Se1 2.711(16) . ?
Ag4 Se1 2.711(16) 1_556 ?
Bi5 Se2 2.7732(19) . ?
Bi5 Se2 2.7732(19) 1_556 ?
Bi5 Se1 2.811(3) . ?
Bi5 Se3 3.104(3) . ?
Bi5 Se5 3.207(2) . ?
Bi5 Se5 3.207(2) 1_554 ?
Bi5 Rb1 4.260(3) 1_556 ?
Rb1 Se3 3.418(4) 1_554 ?
Rb1 Se1 3.455(3) 3_453 ?
Rb1 Se1 3.455(3) 3_454 ?
Rb1 Se2 3.503(4) 3_453 ?
Rb1 Se4 3.699(3) 1_554 ?
Rb1 Se4 3.699(3) . ?
Rb1 Se2 3.753(3) . ?
Rb1 Se2 3.753(3) 1_554 ?
Rb1 Ag3 3.89(4) 1_554 ?
Rb1 Rb1 4.1107(8) 1_556 ?
Rb1 Rb1 4.1107(8) 1_554 ?
Rb1 Bi5 4.260(3) 1_554 ?
Se1 Ag4 2.711(16) 1_554 ?
Se1 Bi4 2.853(3) 1_554 ?
Se1 Rb1 3.455(3) 3_553 ?
Se1 Rb1 3.455(3) 3_554 ?
Se2 Bi5 2.7732(19) 1_554 ?
Se2 Rb1 3.503(4) 3_553 ?
Se2 Rb1 3.753(3) 1_556 ?
Se3 Bi2 2.787(4) 1_554 ?
Se3 Ag2 2.93(2) 1_554 ?
Se3 Rb1 3.418(4) 1_556 ?
Se4 Ag3 2.59(3) 1_554 ?
Se4 Ag4 2.68(2) 1_454 ?
Se4 Bi3 2.843(2) 1_554 ?
Se4 Bi4 2.923(4) 1_454 ?
Se4 Rb1 3.699(3) 1_556 ?
Se5 Ag1 2.9013(18) 1_554 ?
Se5 Bi1 2.9013(18) 1_554 ?
Se5 Bi5 3.207(2) 1_556 ?
Se6 Ag2 2.90(2) 1_556 ?
Se6 Bi3 2.973(3) 5_566 ?
Se6 Bi4 3.008(3) 5_667 ?
Se6 Bi4 3.008(3) 5_666 ?
Se6 Bi2 3.054(4) 1_556 ?
Se7 Ag2 2.93(6) 5_566 ?
Se7 Bi2 2.947(10) 5_566 ?
Se7 Bi3 3.0627(10) 5_566 ?
Se7 Bi3 3.0627(10) 5_565 ?
Se7 Bi3 3.0627(10) 1_556 ?
